data_7152443
loop_
_publ_author_name
'Gale, Philip A.'
'Hiscock, Jennifer R.'
'Lalaoui, No\'emie'
'Light, Mark E.'
'Wells, Neil J.'
'Wenzel, Marco'

_publ_section_title
;
 Benzimidazole-based anion receptors: tautomeric switching and
 selectivity.
;
_journal_issue 30
_journal_name_full 'Organic &amp; biomolecular chemistry'
_journal_page_first 5909
_journal_page_last 5915
_journal_paper_doi 10.1039/c1ob06800h
_journal_volume 10
_journal_year 2012
_chemical_formula_moiety 'C16 H36 N, C14 H7 F5 N4 O, C7 H5 O2, H2 O'
_chemical_formula_sum 'C37 H50 F5 N5 O4'
_chemical_formula_weight 723.82
_chemical_name_systematic
;
?
;
_space_group_IT_number 14
_symmetry_cell_setting monoclinic
_symmetry_space_group_name_Hall '-P 2ybc'
_symmetry_space_group_name_H-M 'P 1 21/c 1'
_atom_sites_solution_hydrogens geom
_atom_sites_solution_primary direct
_atom_sites_solution_secondary difmap
_audit_creation_method SHELXL-97
_cell_angle_alpha 90.00
_cell_angle_beta 98.375(12)
_cell_angle_gamma 90.00
_cell_formula_units_Z 4
_cell_length_a 21.464(15)
_cell_length_b 8.350(6)
_cell_length_c 20.873(14)
_cell_measurement_reflns_used 9724
_cell_measurement_temperature 100(2)
_cell_measurement_theta_max 31.4
_cell_measurement_theta_min 2.3
_cell_volume 3701(4)
_computing_cell_refinement
;
CrystalClear-SM Expert 2.0 r7 (Rigaku, 2011)
;
_computing_data_collection
;
CrystalClear-SM Expert 2.0 r7 (Rigaku, 2011)
;
_computing_data_reduction
;
CrystalClear-SM Expert 2.0 r7 (Rigaku, 2011)
;
_computing_molecular_graphics
;
Images generated using CrystalMaker: a crystal and molecular
structures program for Mac and Windows. CrystalMaker Software Ltd,
Oxford, England (www.crystalmaker.com)
;
_computing_publication_material 'WINGX (Farrugia, 1998)'
_computing_structure_refinement 'SHELXL-97 (Sheldrick, 2008)'
_computing_structure_solution 'SHELXS-97 (Sheldrick, 1997)'
_diffrn_ambient_temperature 100(2)
_diffrn_detector CCD
_diffrn_detector_area_resol_mean 28.5714
_diffrn_measured_fraction_theta_full 0.997
_diffrn_measured_fraction_theta_max 0.997
_diffrn_measurement_device
;
AFC12 (Right): Kappa 4 circle
;
_diffrn_measurement_device_type
;
Rigaku Saturn724+ (2x2 bin mode)
;
_diffrn_measurement_method 'profile data from \w-scans'
_diffrn_measurement_specimen_support 'MiTeGen micromount'
_diffrn_radiation_monochromator 'Varimax mirror'
_diffrn_radiation_type 'Mo K\a'
_diffrn_radiation_wavelength 0.71075
_diffrn_reflns_av_R_equivalents 0.0982
_diffrn_reflns_av_sigmaI/netI 0.1040
_diffrn_reflns_limit_h_max 25
_diffrn_reflns_limit_h_min -24
_diffrn_reflns_limit_k_max 7
_diffrn_reflns_limit_k_min -9
_diffrn_reflns_limit_l_max 24
_diffrn_reflns_limit_l_min -24
_diffrn_reflns_number 24627
_diffrn_reflns_theta_full 25.03
_diffrn_reflns_theta_max 25.03
_diffrn_reflns_theta_min 3.10
_diffrn_source RA
_diffrn_source_current 24.00
_diffrn_source_power 1.2
_diffrn_source_voltage 50.0
_exptl_absorpt_coefficient_mu 0.102
_exptl_absorpt_correction_T_max 0.9970
_exptl_absorpt_correction_T_min 0.9819
_exptl_absorpt_correction_type multi-scan
_exptl_absorpt_process_details
;
CrystalClear-SM Expert 2.0 r7 (Rigaku, 2011)
;
_exptl_crystal_colour colourless
_exptl_crystal_density_diffrn 1.299
_exptl_crystal_density_method 'not measured'
_exptl_crystal_description fragment
_exptl_crystal_F_000 1536
_exptl_crystal_size_max 0.18
_exptl_crystal_size_mid 0.10
_exptl_crystal_size_min 0.03
_refine_diff_density_max 0.284
_refine_diff_density_min -0.319
_refine_diff_density_rms 0.067
_refine_ls_extinction_method none
_refine_ls_goodness_of_fit_ref 1.269
_refine_ls_hydrogen_treatment mixed
_refine_ls_matrix_type full
_refine_ls_number_parameters 487
_refine_ls_number_reflns 6506
_refine_ls_number_restraints 7
_refine_ls_restrained_S_all 1.268
_refine_ls_R_factor_all 0.1445
_refine_ls_R_factor_gt 0.1173
_refine_ls_shift/su_max 0.008
_refine_ls_shift/su_mean 0.001
_refine_ls_structure_factor_coef Fsqd
_refine_ls_weighting_details 'calc w=1/[\s^2^(Fo^2^)+(0.0182P)^2^+8.0790P] where P=(Fo^2^+2Fc^2^)/3'
_refine_ls_weighting_scheme calc
_refine_ls_wR_factor_gt 0.1791
_refine_ls_wR_factor_ref 0.1917
_reflns_number_gt 5260
_reflns_number_total 6506
_reflns_threshold_expression >2\s(I)
_cod_data_source_file c1ob06800h.txt
_cod_data_source_block 2011jh1111
_cod_depositor_comments
;
The following automatic conversions were performed:

'_symmetry_cell_setting' value 'Monoclinic' changed to 'monoclinic'
according to /home/saulius/struct/CIF-dictionaries/cif_core.dic
dictionary named 'cif_core.dic' version 2.4.1 from 2010-06-29.

Automatic conversion script
Id: cif_fix_values 1891 2012-01-12 08:04:46Z andrius 
;
_cod_original_sg_symbol_H-M P21/c
_cod_database_code 7152443

loop_
_symmetry_equiv_pos_as_xyz
'x, y, z'
'-x, y+1/2, -z+1/2'
'-x, -y, -z'
'x, -y-1/2, z-1/2'

loop_
_atom_site_label
_atom_site_type_symbol
_atom_site_fract_x
_atom_site_fract_y
_atom_site_fract_z
_atom_site_U_iso_or_equiv
_atom_site_adp_type
_atom_site_occupancy
_atom_site_symmetry_multiplicity
_atom_site_calc_flag
_atom_site_refinement_flags
_atom_site_disorder_assembly
_atom_site_disorder_group
F1 F -0.10162(13) 0.5168(4) 0.25432(14) 0.0369(8) Uani 1 1 d . . .
F2 F 0.00902(12) 0.5396(4) 0.33507(13) 0.0379(8) Uani 1 1 d . . .
F3 F 0.05786(13) 0.8326(4) 0.37235(14) 0.0439(9) Uani 1 1 d . . .
F4 F -0.00690(14) 1.1053(4) 0.33070(15) 0.0433(9) Uani 1 1 d . . .
F5 F -0.11910(13) 1.0836(4) 0.25234(15) 0.0420(8) Uani 1 1 d . . .
O1 O -0.22528(14) 0.6570(4) 0.27988(15) 0.0295(9) Uani 1 1 d . . .
N1 N -0.17136(18) 0.7923(5) 0.20865(19) 0.0261(10) Uani 1 1 d . . .
H1 H -0.173(2) 0.853(6) 0.173(2) 0.031 Uiso 1 1 d . . .
N2 N -0.27756(17) 0.7551(5) 0.18198(18) 0.0219(9) Uani 1 1 d . . .
H2 H -0.269(2) 0.814(6) 0.144(2) 0.026 Uiso 1 1 d . . .
N3 N -0.38242(18) 0.9107(5) 0.0924(2) 0.0252(10) Uani 1 1 d . . .
H3 H -0.348(2) 0.919(6) 0.072(2) 0.030 Uiso 1 1 d . . .
N4 N -0.48551(18) 0.9155(5) 0.1053(2) 0.0316(11) Uani 1 1 d . . .
C1 C -0.0801(2) 0.6630(7) 0.2749(2) 0.0291(12) Uani 1 1 d . . .
C2 C -0.0236(2) 0.6744(7) 0.3154(2) 0.0290(12) Uani 1 1 d . . .
C3 C 0.0015(2) 0.8222(7) 0.3334(2) 0.0287(12) Uani 1 1 d . . .
C4 C -0.0310(2) 0.9600(7) 0.3124(2) 0.0298(12) Uani 1 1 d . . .
C5 C -0.0881(2) 0.9463(7) 0.2727(2) 0.0305(13) Uani 1 1 d . . .
C6 C -0.1140(2) 0.7989(7) 0.2522(2) 0.0269(12) Uani 1 1 d . . .
C7 C -0.2256(2) 0.7264(6) 0.2281(2) 0.0252(12) Uani 1 1 d . . .
C8 C -0.3418(2) 0.7389(6) 0.1916(2) 0.0212(11) Uani 1 1 d . . .
C9 C -0.3873(2) 0.8189(6) 0.1471(2) 0.0234(11) Uani 1 1 d . . .
C10 C -0.4419(2) 0.9614(6) 0.0697(2) 0.0298(12) Uani 1 1 d . . .
H10 H -0.4515 1.0244 0.0317 0.036 Uiso 1 1 calc R . .
C11 C -0.4515(2) 0.8228(6) 0.1546(2) 0.0262(12) Uani 1 1 d . . .
C12 C -0.4730(2) 0.7451(6) 0.2069(3) 0.0322(13) Uani 1 1 d . . .
H12 H -0.5158 0.7504 0.2135 0.039 Uiso 1 1 calc R . .
C13 C -0.4284(2) 0.6599(7) 0.2485(2) 0.0307(12) Uani 1 1 d . . .
H13 H -0.4419 0.6013 0.2830 0.037 Uiso 1 1 calc R . .
O2 O -0.29691(14) 0.5370(4) 0.50737(15) 0.0290(8) Uani 1 1 d . . .
O3 O -0.22450(15) 0.5487(5) 0.59577(16) 0.0356(9) Uani 1 1 d . . .
C14 C -0.3635(2) 0.6564(6) 0.2418(2) 0.0266(12) Uani 1 1 d . . .
H14 H -0.3348 0.5975 0.2718 0.032 Uiso 1 1 calc R . .
C15 C -0.2408(2) 0.5236(6) 0.5361(2) 0.0252(11) Uani 1 1 d . . .
C16 C -0.1901(2) 0.4724(6) 0.4957(2) 0.0223(11) Uani 1 1 d . . .
C17 C -0.2025(2) 0.4651(6) 0.4285(2) 0.0264(12) Uani 1 1 d . . .
H17 H -0.2434 0.4900 0.4071 0.032 Uiso 1 1 calc R . .
C18 C -0.1556(2) 0.4217(6) 0.3923(2) 0.0287(12) Uani 1 1 d . . .
H18 H -0.1647 0.4164 0.3464 0.034 Uiso 1 1 calc R . .
C19 C -0.0951(2) 0.3859(6) 0.4235(3) 0.0349(13) Uani 1 1 d . . .
H19 H -0.0630 0.3566 0.3988 0.042 Uiso 1 1 calc R . .
C20 C -0.0819(2) 0.3933(6) 0.4907(3) 0.0346(13) Uani 1 1 d . . .
H20 H -0.0408 0.3687 0.5119 0.042 Uiso 1 1 calc R . .
C21 C -0.1290(2) 0.4370(6) 0.5274(2) 0.0295(12) Uani 1 1 d . . .
H21 H -0.1199 0.4427 0.5732 0.035 Uiso 1 1 calc R . .
N5 N 0.28983(17) 0.4917(5) 0.07400(18) 0.0212(9) Uani 1 1 d . . .
C22 C 0.2306(2) 0.3857(6) 0.0680(2) 0.0223(11) Uani 1 1 d . B .
H22A H 0.2308 0.3135 0.0304 0.027 Uiso 1 1 calc R . .
H22B H 0.2331 0.3179 0.1072 0.027 Uiso 1 1 calc R . .
C23 C 0.1678(2) 0.4768(6) 0.0598(3) 0.0369(14) Uani 1 1 d D . .
H23A H 0.1647 0.5414 0.0989 0.044 Uiso 1 1 calc R A 1
H23B H 0.1653 0.5501 0.0222 0.044 Uiso 1 1 calc R A 1
C24A C 0.1142(8) 0.356(3) 0.0491(12) 0.028(2) Uani 0.480(7) 1 d PD B 1
H24A H 0.1118 0.2981 0.0901 0.034 Uiso 0.480(7) 1 calc PR B 1
H24B H 0.1229 0.2763 0.0164 0.034 Uiso 0.480(7) 1 calc PR B 1
C25A C 0.0507(4) 0.4384(12) 0.0262(5) 0.0281(17) Uani 0.480(7) 1 d PD B 1
H25A H 0.0430 0.5208 0.0575 0.042 Uiso 0.480(7) 1 calc PR B 1
H25B H 0.0168 0.3588 0.0225 0.042 Uiso 0.480(7) 1 calc PR B 1
H25C H 0.0519 0.4883 -0.0162 0.042 Uiso 0.480(7) 1 calc PR B 1
C24B C 0.1103(8) 0.371(3) 0.0415(10) 0.028(2) Uani 0.520(7) 1 d PD B 2
H24C H 0.0727 0.4232 0.0546 0.034 Uiso 0.520(7) 1 calc PR B 2
H24D H 0.1166 0.2669 0.0642 0.034 Uiso 0.520(7) 1 calc PR B 2
C25B C 0.1004(4) 0.3447(12) -0.0317(4) 0.0281(17) Uani 0.520(7) 1 d PD B 2
H25D H 0.0929 0.4479 -0.0538 0.042 Uiso 0.520(7) 1 calc PR B 2
H25E H 0.0640 0.2746 -0.0438 0.042 Uiso 0.520(7) 1 calc PR B 2
H25F H 0.1381 0.2946 -0.0444 0.042 Uiso 0.520(7) 1 calc PR B 2
C26 C 0.2915(2) 0.6092(6) 0.1302(2) 0.0231(11) Uani 1 1 d . . .
H26A H 0.2574 0.6886 0.1191 0.028 Uiso 1 1 calc R . .
H26B H 0.3320 0.6678 0.1350 0.028 Uiso 1 1 calc R . .
C27 C 0.2842(2) 0.5334(6) 0.1957(2) 0.0252(11) Uani 1 1 d . . .
H27A H 0.3137 0.4423 0.2044 0.030 Uiso 1 1 calc R . .
H27B H 0.2408 0.4920 0.1943 0.030 Uiso 1 1 calc R . .
C28 C 0.2979(2) 0.6582(6) 0.2506(2) 0.0252(11) Uani 1 1 d . . .
H28A H 0.2717 0.7544 0.2389 0.030 Uiso 1 1 calc R . .
H28B H 0.2856 0.6130 0.2907 0.030 Uiso 1 1 calc R . .
C29 C 0.3672(2) 0.7082(7) 0.2636(2) 0.0313(13) Uani 1 1 d . . .
H29A H 0.3938 0.6124 0.2694 0.047 Uiso 1 1 calc R . .
H29B H 0.3745 0.7737 0.3029 0.047 Uiso 1 1 calc R . .
H29C H 0.3777 0.7704 0.2268 0.047 Uiso 1 1 calc R . .
C30 C 0.3464(2) 0.3768(6) 0.0837(2) 0.0231(11) Uani 1 1 d . . .
H30A H 0.3436 0.3100 0.1223 0.028 Uiso 1 1 calc R . .
H30B H 0.3433 0.3041 0.0458 0.028 Uiso 1 1 calc R . .
C31 C 0.4112(2) 0.4574(6) 0.0921(2) 0.0254(11) Uani 1 1 d . . .
H31A H 0.4213 0.4999 0.1367 0.030 Uiso 1 1 calc R . .
H31B H 0.4106 0.5483 0.0616 0.030 Uiso 1 1 calc R . .
C32 C 0.4617(2) 0.3363(6) 0.0793(2) 0.0272(12) Uani 1 1 d . . .
H32A H 0.4510 0.2937 0.0348 0.033 Uiso 1 1 calc R . .
H32B H 0.4617 0.2455 0.1098 0.033 Uiso 1 1 calc R . .
C33 C 0.5282(2) 0.4114(6) 0.0871(2) 0.0312(13) Uani 1 1 d . . .
H33A H 0.5276 0.5066 0.0596 0.047 Uiso 1 1 calc R . .
H33B H 0.5581 0.3333 0.0743 0.047 Uiso 1 1 calc R . .
H33C H 0.5411 0.4418 0.1325 0.047 Uiso 1 1 calc R . .
C34 C 0.2907(2) 0.5927(6) 0.0134(2) 0.0226(11) Uani 1 1 d . . .
H34A H 0.3253 0.6714 0.0223 0.027 Uiso 1 1 calc R . .
H34B H 0.2508 0.6538 0.0054 0.027 Uiso 1 1 calc R . .
C35 C 0.2987(2) 0.5035(6) -0.0489(2) 0.0223(11) Uani 1 1 d . . .
H35A H 0.2715 0.4071 -0.0532 0.027 Uiso 1 1 calc R . .
H35B H 0.3429 0.4683 -0.0469 0.027 Uiso 1 1 calc R . .
C36 C 0.2809(2) 0.6122(6) -0.1079(2) 0.0254(12) Uani 1 1 d . . .
H36A H 0.2987 0.5669 -0.1452 0.031 Uiso 1 1 calc R . .
H36B H 0.3000 0.7191 -0.0984 0.031 Uiso 1 1 calc R . .
C37 C 0.2092(2) 0.6319(6) -0.1269(2) 0.0291(12) Uani 1 1 d . . .
H37A H 0.1900 0.5269 -0.1374 0.044 Uiso 1 1 calc R . .
H37B H 0.2006 0.7025 -0.1646 0.044 Uiso 1 1 calc R . .
H37C H 0.1913 0.6788 -0.0905 0.044 Uiso 1 1 calc R . .
O4 O -0.37900(16) 0.4154(5) 0.39674(19) 0.0431(11) Uani 1 1 d D . .
H4A H -0.4167(10) 0.416(7) 0.404(2) 0.052 Uiso 1 1 d D . .
H4B H -0.3552(17) 0.458(6) 0.4287(18) 0.052 Uiso 1 1 d D . .

loop_
_atom_site_aniso_label
_atom_site_aniso_U_11
_atom_site_aniso_U_22
_atom_site_aniso_U_33
_atom_site_aniso_U_23
_atom_site_aniso_U_13
_atom_site_aniso_U_12
F1 0.0324(16) 0.048(2) 0.0305(17) -0.0023(16) 0.0047(14) 0.0083(15)
F2 0.0272(15) 0.056(2) 0.0300(17) 0.0069(16) 0.0021(13) 0.0123(15)
F3 0.0236(15) 0.072(2) 0.0338(18) 0.0066(18) -0.0051(13) -0.0032(16)
F4 0.0376(17) 0.048(2) 0.042(2) 0.0075(17) -0.0016(15) -0.0103(16)
F5 0.0360(17) 0.045(2) 0.043(2) 0.0076(17) 0.0025(15) 0.0059(15)
O1 0.0256(18) 0.047(2) 0.0172(18) 0.0065(18) 0.0060(15) 0.0047(17)
N1 0.018(2) 0.043(3) 0.017(2) 0.009(2) -0.0007(18) 0.0039(19)
N2 0.021(2) 0.032(2) 0.012(2) -0.0027(19) 0.0003(17) 0.0028(18)
N3 0.017(2) 0.032(2) 0.026(2) -0.002(2) 0.0020(18) 0.0025(19)
N4 0.025(2) 0.031(3) 0.038(3) 0.000(2) 0.002(2) 0.0049(19)
C1 0.029(3) 0.042(3) 0.018(3) 0.002(3) 0.009(2) -0.001(3)
C2 0.019(2) 0.045(3) 0.022(3) 0.007(3) 0.001(2) 0.009(2)
C3 0.016(2) 0.049(3) 0.021(3) 0.005(3) 0.000(2) 0.000(2)
C4 0.027(3) 0.042(3) 0.020(3) 0.003(3) 0.006(2) -0.006(2)
C5 0.025(3) 0.046(4) 0.020(3) 0.003(3) 0.002(2) 0.008(2)
C6 0.021(2) 0.047(3) 0.013(2) 0.000(2) 0.002(2) 0.002(2)
C7 0.027(3) 0.032(3) 0.017(3) -0.008(2) 0.005(2) 0.009(2)
C8 0.018(2) 0.024(3) 0.021(3) -0.006(2) 0.000(2) 0.001(2)
C9 0.028(3) 0.024(3) 0.019(2) -0.002(2) 0.007(2) 0.000(2)
C10 0.025(3) 0.035(3) 0.027(3) 0.002(3) -0.006(2) 0.003(2)
C11 0.018(2) 0.033(3) 0.027(3) -0.003(3) 0.001(2) 0.003(2)
C12 0.019(2) 0.038(3) 0.040(3) -0.011(3) 0.003(2) 0.002(2)
C13 0.036(3) 0.039(3) 0.020(3) -0.004(3) 0.011(2) -0.006(3)
O2 0.0234(17) 0.040(2) 0.0226(18) 0.0015(17) -0.0004(15) 0.0003(16)
O3 0.033(2) 0.051(3) 0.0207(19) -0.0115(19) -0.0025(16) 0.0062(18)
C14 0.032(3) 0.027(3) 0.020(3) -0.002(2) 0.002(2) 0.000(2)
C15 0.029(3) 0.022(3) 0.024(3) 0.002(2) 0.001(2) -0.005(2)
C16 0.019(2) 0.025(3) 0.023(3) 0.005(2) 0.005(2) -0.004(2)
C17 0.028(3) 0.021(3) 0.031(3) 0.003(2) 0.008(2) -0.001(2)
C18 0.035(3) 0.026(3) 0.026(3) 0.001(2) 0.007(2) 0.005(2)
C19 0.035(3) 0.027(3) 0.048(4) 0.010(3) 0.020(3) 0.003(2)
C20 0.025(3) 0.032(3) 0.048(4) 0.014(3) 0.009(3) 0.002(2)
C21 0.026(3) 0.031(3) 0.029(3) 0.014(3) -0.003(2) -0.003(2)
N5 0.026(2) 0.021(2) 0.017(2) -0.0006(18) 0.0045(17) 0.0017(17)
C22 0.026(2) 0.019(3) 0.022(3) -0.001(2) 0.004(2) -0.001(2)
C23 0.026(3) 0.034(3) 0.048(4) 0.007(3) -0.004(3) 0.002(2)
C24A 0.028(3) 0.030(5) 0.029(5) 0.003(4) 0.008(3) -0.001(3)
C25A 0.023(4) 0.026(4) 0.033(4) -0.004(3) -0.002(3) 0.000(3)
C24B 0.028(3) 0.030(5) 0.029(5) 0.003(4) 0.008(3) -0.001(3)
C25B 0.023(4) 0.026(4) 0.033(4) -0.004(3) -0.002(3) 0.000(3)
C26 0.026(2) 0.030(3) 0.014(2) -0.002(2) 0.003(2) -0.003(2)
C27 0.036(3) 0.025(3) 0.017(2) 0.001(2) 0.010(2) -0.003(2)
C28 0.032(3) 0.028(3) 0.017(2) -0.003(2) 0.006(2) -0.002(2)
C29 0.032(3) 0.042(3) 0.020(3) -0.005(3) 0.005(2) -0.004(2)
C30 0.026(2) 0.026(3) 0.018(2) -0.003(2) 0.004(2) 0.000(2)
C31 0.030(3) 0.031(3) 0.016(2) -0.001(2) 0.005(2) 0.001(2)
C32 0.029(3) 0.034(3) 0.018(3) -0.001(2) 0.004(2) 0.002(2)
C33 0.030(3) 0.033(3) 0.031(3) 0.000(3) 0.003(2) 0.002(2)
C34 0.028(3) 0.023(3) 0.017(2) 0.003(2) 0.003(2) 0.002(2)
C35 0.023(2) 0.027(3) 0.019(2) -0.005(2) 0.008(2) 0.001(2)
C36 0.032(3) 0.032(3) 0.014(2) 0.005(2) 0.006(2) 0.003(2)
C37 0.034(3) 0.030(3) 0.023(3) 0.000(2) 0.004(2) 0.000(2)
O4 0.0252(19) 0.059(3) 0.043(2) -0.022(2) -0.0008(18) 0.002(2)

loop_
_atom_type_symbol
_atom_type_description
_atom_type_scat_dispersion_real
_atom_type_scat_dispersion_imag
_atom_type_scat_source
C C 0.0033 0.0016 'International Tables Vol C Tables 4.2.6.8 and 6.1.1.4'
H H 0.0000 0.0000 'International Tables Vol C Tables 4.2.6.8 and 6.1.1.4'
N N 0.0061 0.0033 'International Tables Vol C Tables 4.2.6.8 and 6.1.1.4'
F F 0.0171 0.0103 'International Tables Vol C Tables 4.2.6.8 and 6.1.1.4'
O O 0.0106 0.0060 'International Tables Vol C Tables 4.2.6.8 and 6.1.1.4'

loop_
_geom_angle_atom_site_label_1
_geom_angle_atom_site_label_2
_geom_angle_atom_site_label_3
_geom_angle
C7 N1 C6 120.6(4)
C7 N2 C8 125.7(4)
C10 N3 C9 106.1(4)
C10 N4 C11 103.6(4)
F1 C1 C2 119.2(5)
F1 C1 C6 119.3(4)
C2 C1 C6 121.5(5)
F2 C2 C3 119.8(4)
F2 C2 C1 119.8(5)
C3 C2 C1 120.3(5)
F3 C3 C2 120.0(5)
F3 C3 C4 120.1(5)
C2 C3 C4 120.0(4)
F4 C4 C5 120.9(5)
F4 C4 C3 120.1(4)
C5 C4 C3 119.0(5)
F5 C5 C4 117.9(5)
F5 C5 C6 119.6(4)
C4 C5 C6 122.5(5)
C5 C6 C1 116.8(4)
C5 C6 N1 120.0(5)
C1 C6 N1 123.2(5)
O1 C7 N2 126.6(5)
O1 C7 N1 122.9(4)
N2 C7 N1 110.5(4)
C14 C8 C9 117.1(4)
C14 C8 N2 126.0(4)
C9 C8 N2 116.9(4)
N3 C9 C11 105.7(4)
N3 C9 C8 132.2(4)
C11 C9 C8 122.0(4)
N4 C10 N3 114.6(5)
C12 C11 N4 129.2(4)
C12 C11 C9 120.8(4)
N4 C11 C9 110.0(4)
C13 C12 C11 116.7(5)
C12 C13 C14 122.9(5)
C8 C14 C13 120.3(4)
O3 C15 O2 124.0(5)
O3 C15 C16 118.2(4)
O2 C15 C16 117.7(4)
C17 C16 C21 119.5(5)
C17 C16 C15 121.4(4)
C21 C16 C15 119.1(4)
C16 C17 C18 120.8(5)
C17 C18 C19 119.9(5)
C20 C19 C18 119.9(5)
C19 C20 C21 120.3(5)
C20 C21 C16 119.6(5)
C34 N5 C26 106.4(3)
C34 N5 C30 110.5(3)
C26 N5 C30 111.8(3)
C34 N5 C22 111.1(3)
C26 N5 C22 111.0(3)
C30 N5 C22 106.2(3)
C23 C22 N5 115.2(4)
C24B C23 C24A 8.0(17)
C24B C23 C22 114.1(10)
C24A C23 C22 108.7(10)
C23 C24A C25A 111.3(15)
C23 C24B C25B 108.9(13)
N5 C26 C27 115.2(4)
C26 C27 C28 110.4(4)
C29 C28 C27 113.0(4)
C31 C30 N5 115.3(4)
C30 C31 C32 110.0(4)
C31 C32 C33 112.3(4)
N5 C34 C35 117.0(4)
C34 C35 C36 110.4(4)
C35 C36 C37 113.1(4)

loop_
_geom_bond_atom_site_label_1
_geom_bond_atom_site_label_2
_geom_bond_distance
F1 C1 1.353(6)
F2 C2 1.358(6)
F3 C3 1.358(5)
F4 C4 1.352(6)
F5 C5 1.362(6)
O1 C7 1.226(6)
N1 C7 1.400(6)
N1 C6 1.421(6)
N2 C7 1.384(6)
N2 C8 1.429(6)
N3 C10 1.364(6)
N3 C9 1.391(6)
N4 C10 1.332(6)
N4 C11 1.405(6)
C1 C2 1.377(6)
C1 C6 1.393(7)
C2 C3 1.376(7)
C3 C4 1.383(7)
C4 C5 1.381(6)
C5 C6 1.392(7)
C8 C14 1.390(7)
C8 C9 1.412(6)
C9 C11 1.411(6)
C11 C12 1.403(7)
C12 C13 1.391(7)
C13 C14 1.420(7)
O2 C15 1.270(5)
O3 C15 1.261(5)
C15 C16 1.532(7)
C16 C17 1.389(6)
C16 C21 1.410(6)
C17 C18 1.393(7)
C18 C19 1.397(7)
C19 C20 1.393(7)
C20 C21 1.402(7)
N5 C34 1.523(6)
N5 C26 1.525(6)
N5 C30 1.539(6)
N5 C22 1.539(6)
C22 C23 1.536(6)
C23 C24B 1.520(15)
C23 C24A 1.523(16)
C24A C25A 1.54(2)
C24B C25B 1.528(19)
C26 C27 1.535(6)
C27 C28 1.544(6)
C28 C29 1.531(6)
C30 C31 1.532(6)
C31 C32 1.533(6)
C32 C33 1.547(6)
C34 C35 1.529(6)
C35 C36 1.533(6)
C36 C37 1.541(6)

loop_
_geom_hbond_atom_site_label_D
_geom_hbond_atom_site_label_H
_geom_hbond_atom_site_label_A
_geom_hbond_distance_DH
_geom_hbond_distance_HA
_geom_hbond_distance_DA
_geom_hbond_angle_DHA
_geom_hbond_site_symmetry_A
N1 H1 O3 0.90(5) 1.99(5) 2.799(5) 149(4) 4_575
N2 H2 O3 0.96(5) 1.88(5) 2.795(6) 157(4) 4_575
N3 H3 O2 0.90(5) 1.90(5) 2.768(5) 161(4) 4_575
N3 H3 O3 0.90(5) 2.65(5) 3.397(6) 141(4) 4_575
O4 H4A N4 0.847(19) 2.08(2) 2.903(6) 164(5) 2_445
O4 H4B O2 0.855(19) 2.03(2) 2.878(5) 175(6) .
